data_4028392
loop_
_publ_author_name
'Xiao-Fei Yang'
'Wei-Hua Yu'
'Chang-Hua Ding'
'Qiu-Ping Ding'
'Shi-Li Wan'
'Xue-Long Hou'
'Li-Xin Dai'
'Pin-Jie Wang'

_publ_section_title
;
 Palladium-Catalyzed Regio-, Diastereo-, and Enantioselective Allylation
 of Nitroalkanes with Monosubstituted Allylic Substrates
;
_journal_name_full 'Journal of Organic Chemistry'
_journal_page_first 6503
_journal_page_last 6509
_journal_paper_doi 10.1021/jo400663d
_journal_volume 78
_journal_year 2013
_chemical_absolute_configuration ad
_chemical_formula_sum 'C17 H24 Br N O2'
_chemical_formula_weight 354.28
_chemical_name_systematic
; 
 ? 
;
_space_group_IT_number 4
_symmetry_cell_setting monoclinic
_symmetry_space_group_name_Hall 'P 2yb'
_symmetry_space_group_name_H-M 'P 1 21 1'
_atom_sites_solution_hydrogens geom
_atom_sites_solution_primary direct
_atom_sites_solution_secondary difmap
_audit_creation_method SHELXL-97
_cell_angle_alpha 90.00
_cell_angle_beta 110.278(2)
_cell_angle_gamma 90.00
_cell_formula_units_Z 4
_cell_length_a 9.0028(9)
_cell_length_b 22.187(2)
_cell_length_c 9.7931(10)
_cell_measurement_reflns_used 1935
_cell_measurement_temperature 293(2)
_cell_measurement_theta_max 45.213
_cell_measurement_theta_min 4.824
_cell_volume 1834.9(3)
_computing_cell_refinement 'Bruker SMART'
_computing_data_collection 'Bruker SMART'
_computing_data_reduction 'Bruker SHELXTL'
_computing_molecular_graphics 'Bruker SHELXTL'
_computing_publication_material 'Bruker SHELXTL'
_computing_structure_refinement 'SHELXL-97 (Sheldrick, 1997)'
_computing_structure_solution 'SHELXS-97 (Sheldrick, 1990)'
_diffrn_ambient_temperature 293(2)
_diffrn_measured_fraction_theta_full 1.000
_diffrn_measured_fraction_theta_max 1.000
_diffrn_measurement_device_type 'CCD area detector'
_diffrn_measurement_method 'phi and omega scans'
_diffrn_radiation_monochromator graphite
_diffrn_radiation_source 'fine-focus sealed tube'
_diffrn_radiation_type MoK\a
_diffrn_radiation_wavelength 0.71073
_diffrn_reflns_av_R_equivalents 0.0425
_diffrn_reflns_av_sigmaI/netI 0.0733
_diffrn_reflns_limit_h_max 10
_diffrn_reflns_limit_h_min -11
_diffrn_reflns_limit_k_max 18
_diffrn_reflns_limit_k_min -27
_diffrn_reflns_limit_l_max 12
_diffrn_reflns_limit_l_min -12
_diffrn_reflns_number 11165
_diffrn_reflns_theta_full 26.00
_diffrn_reflns_theta_max 26.00
_diffrn_reflns_theta_min 1.84
_exptl_absorpt_coefficient_mu 2.244
_exptl_absorpt_correction_T_max 1.00000
_exptl_absorpt_correction_T_min 0.60263
_exptl_absorpt_correction_type empirical
_exptl_absorpt_process_details sadabs
_exptl_crystal_colour colorless
_exptl_crystal_density_diffrn 1.282
_exptl_crystal_description prismatic
_exptl_crystal_F_000 736
_exptl_crystal_size_max 0.289
_exptl_crystal_size_mid 0.176
_exptl_crystal_size_min 0.112
_refine_diff_density_max 0.520
_refine_diff_density_min -0.313
_refine_diff_density_rms 0.056
_refine_ls_abs_structure_details 'Flack H D (1983), Acta Cryst. A39, 876-881'
_refine_ls_abs_structure_Flack -0.012(11)
_refine_ls_extinction_coef 0.0042(7)
_refine_ls_extinction_expression Fc^*^=kFc[1+0.001xFc^2^\l^3^/sin(2\q)]^-1/4^
_refine_ls_extinction_method SHELXL
_refine_ls_goodness_of_fit_ref 0.978
_refine_ls_hydrogen_treatment mixed
_refine_ls_matrix_type full
_refine_ls_number_parameters 396
_refine_ls_number_reflns 5494
_refine_ls_number_restraints 3
_refine_ls_restrained_S_all 0.977
_refine_ls_R_factor_all 0.0932
_refine_ls_R_factor_gt 0.0463
_refine_ls_shift/su_max 0.000
_refine_ls_shift/su_mean 0.000
_refine_ls_structure_factor_coef Fsqd
_refine_ls_weighting_details 'calc w=1/[\s^2^(Fo^2^)+(0.0518P)^2^+0.0000P] where P=(Fo^2^+2Fc^2^)/3'
_refine_ls_weighting_scheme calc
_refine_ls_wR_factor_gt 0.1067
_refine_ls_wR_factor_ref 0.1265
_reflns_number_gt 3201
_reflns_number_total 5494
_reflns_threshold_expression >2sigma(I)
_cod_data_source_file jo400663d_si_002.cif
_cod_data_source_block cd212714
_cod_database_code 4028392

loop_
_symmetry_equiv_pos_as_xyz
'x, y, z'
'-x, y+1/2, -z'

loop_
_atom_site_label
_atom_site_type_symbol
_atom_site_fract_x
_atom_site_fract_y
_atom_site_fract_z
_atom_site_U_iso_or_equiv
_atom_site_adp_type
_atom_site_occupancy
_atom_site_symmetry_multiplicity
_atom_site_calc_flag
_atom_site_refinement_flags
Br1 Br -0.01906(9) 1.02341(3) 0.46094(8) 0.0993(3) Uani 1 1 d .
Br2 Br 1.02819(10) -0.13226(3) 1.04210(8) 0.1097(3) Uani 1 1 d .
N1 N 0.3696(6) 0.6972(3) 0.8144(5) 0.0641(14) Uani 1 1 d D
N2 N 0.6486(6) 0.1976(3) 0.7066(5) 0.0647(14) Uani 1 1 d D
O1 O 0.4130(6) 0.6569(2) 0.6190(4) 0.0729(12) Uani 1 1 d .
O2 O 0.5132(5) 0.6159(2) 0.8439(4) 0.0680(12) Uani 1 1 d .
O3 O 0.5940(5) 0.2406(2) 0.8920(4) 0.0724(12) Uani 1 1 d .
O4 O 0.4945(5) 0.2786(2) 0.6608(4) 0.0639(11) Uani 1 1 d .
C1 C 0.2787(8) 0.7512(3) 0.7455(6) 0.0649(17) Uani 1 1 d .
H1 H 0.2566 0.7735 0.8227 0.078 Uiso 1 1 calc R
C2 C 0.3791(7) 0.7928(3) 0.6877(6) 0.0650(15) Uani 1 1 d .
H2 H 0.3902 0.7730 0.6023 0.078 Uiso 1 1 calc R
C3 C 0.5384(9) 0.8031(3) 0.7906(8) 0.0805(19) Uani 1 1 d .
H3 H 0.5487 0.8283 0.8692 0.097 Uiso 1 1 calc R
C4 C 0.6680(9) 0.7800(4) 0.7817(10) 0.108(3) Uani 1 1 d .
H4A H 0.6631 0.7545 0.7048 0.129 Uiso 1 1 calc R
H4B H 0.7653 0.7889 0.8523 0.129 Uiso 1 1 calc R
C5 C 0.1204(7) 0.7345(3) 0.6347(7) 0.0833(18) Uani 1 1 d .
H5A H 0.0644 0.7712 0.5929 0.100 Uiso 1 1 calc R
H5B H 0.1381 0.7120 0.5567 0.100 Uiso 1 1 calc R
C6 C 0.0194(8) 0.6983(5) 0.6938(10) 0.131(3) Uani 1 1 d .
H6A H 0.0673 0.6596 0.7236 0.197 Uiso 1 1 calc R
H6B H -0.0829 0.6931 0.6202 0.197 Uiso 1 1 calc R
H6C H 0.0080 0.7187 0.7761 0.197 Uiso 1 1 calc R
C7 C 0.2910(7) 0.8517(3) 0.6353(6) 0.0665(16) Uani 1 1 d .
C8 C 0.2569(10) 0.8911(4) 0.7289(7) 0.100(3) Uani 1 1 d .
H8 H 0.2937 0.8829 0.8281 0.120 Uiso 1 1 calc R
C9 C 0.1687(9) 0.9429(4) 0.6782(7) 0.091(2) Uani 1 1 d .
H9 H 0.1493 0.9697 0.7431 0.109 Uiso 1 1 calc R
C10 C 0.1111(7) 0.9540(3) 0.5333(7) 0.0710(18) Uani 1 1 d .
C11 C 0.1385(8) 0.9163(4) 0.4375(7) 0.084(2) Uani 1 1 d .
H11 H 0.0965 0.9241 0.3382 0.100 Uiso 1 1 calc R
C12 C 0.2301(7) 0.8655(4) 0.4888(6) 0.0752(17) Uani 1 1 d .
H12 H 0.2513 0.8399 0.4226 0.090 Uiso 1 1 calc R
C13 C 0.4310(8) 0.6576(3) 0.7487(6) 0.0578(16) Uani 1 1 d .
C14 C 0.6070(7) 0.5696(3) 0.8067(6) 0.0601(16) Uani 1 1 d .
C15 C 0.5020(9) 0.5292(4) 0.6903(7) 0.100(2) Uani 1 1 d .
H15A H 0.4227 0.5117 0.7231 0.150 Uiso 1 1 calc R
H15B H 0.5644 0.4977 0.6697 0.150 Uiso 1 1 calc R
H15C H 0.4516 0.5523 0.6037 0.150 Uiso 1 1 calc R
C16 C 0.6790(8) 0.5339(4) 0.9450(7) 0.097(3) Uani 1 1 d .
H16A H 0.7419 0.5601 1.0211 0.146 Uiso 1 1 calc R
H16B H 0.7448 0.5025 0.9292 0.146 Uiso 1 1 calc R
H16C H 0.5963 0.5163 0.9727 0.146 Uiso 1 1 calc R
C17 C 0.7328(10) 0.6002(4) 0.7614(10) 0.106(3) Uani 1 1 d .
H17A H 0.6832 0.6236 0.6752 0.158 Uiso 1 1 calc R
H17B H 0.7999 0.5702 0.7420 0.158 Uiso 1 1 calc R
H17C H 0.7953 0.6261 0.8384 0.158 Uiso 1 1 calc R
C18 C 0.7352(7) 0.1465(3) 0.7867(6) 0.0558(15) Uani 1 1 d .
H18 H 0.7580 0.1543 0.8905 0.067 Uiso 1 1 calc R
C19 C 0.6312(6) 0.0888(3) 0.7451(5) 0.0600(14) Uani 1 1 d .
H19 H 0.6014 0.0827 0.6399 0.072 Uiso 1 1 calc R
C20 C 0.4793(9) 0.0985(3) 0.7791(8) 0.082(2) Uani 1 1 d .
H20 H 0.4882 0.1013 0.8764 0.099 Uiso 1 1 calc R
C21 C 0.3416(10) 0.1029(5) 0.6833(10) 0.134(4) Uani 1 1 d .
H21A H 0.3284 0.1002 0.5850 0.161 Uiso 1 1 calc R
H21B H 0.2541 0.1088 0.7116 0.161 Uiso 1 1 calc R
C22 C 0.8919(7) 0.1399(3) 0.7628(7) 0.0811(17) Uani 1 1 d .
H22A H 0.8724 0.1350 0.6596 0.097 Uiso 1 1 calc R
H22B H 0.9453 0.1039 0.8123 0.097 Uiso 1 1 calc R
C23 C 0.9995(9) 0.1947(4) 0.8194(11) 0.130(3) Uani 1 1 d .
H23A H 0.9509 0.2298 0.7649 0.194 Uiso 1 1 calc R
H23B H 1.1000 0.1878 0.8083 0.194 Uiso 1 1 calc R
H23C H 1.0150 0.2009 0.9205 0.194 Uiso 1 1 calc R
C24 C 0.7223(7) 0.0334(3) 0.8212(6) 0.0638(15) Uani 1 1 d .
C25 C 0.7787(8) 0.0282(4) 0.9690(6) 0.0830(19) Uani 1 1 d .
H25 H 0.7586 0.0585 1.0258 0.100 Uiso 1 1 calc R
C26 C 0.8650(9) -0.0215(4) 1.0351(6) 0.092(2) Uani 1 1 d .
H26 H 0.9017 -0.0250 1.1359 0.110 Uiso 1 1 calc R
C27 C 0.8968(7) -0.0659(4) 0.9517(7) 0.0748(18) Uani 1 1 d .
C28 C 0.8399(10) -0.0628(4) 0.8055(7) 0.096(2) Uani 1 1 d .
H28 H 0.8612 -0.0929 0.7489 0.115 Uiso 1 1 calc R
C29 C 0.7470(9) -0.0124(3) 0.7409(7) 0.085(2) Uani 1 1 d .
H29 H 0.7012 -0.0107 0.6400 0.102 Uiso 1 1 calc R
C30 C 0.5773(7) 0.2395(3) 0.7640(6) 0.0524(15) Uani 1 1 d .
C31 C 0.3957(8) 0.3250(3) 0.6964(7) 0.0646(17) Uani 1 1 d .
C32 C 0.4978(9) 0.3665(4) 0.8102(8) 0.094(2) Uani 1 1 d .
H32A H 0.5474 0.3444 0.8987 0.140 Uiso 1 1 calc R
H32B H 0.4341 0.3982 0.8276 0.140 Uiso 1 1 calc R
H32C H 0.5778 0.3835 0.7776 0.140 Uiso 1 1 calc R
C33 C 0.3225(8) 0.3561(4) 0.5516(7) 0.090(2) Uani 1 1 d .
H33A H 0.4045 0.3739 0.5230 0.135 Uiso 1 1 calc R
H33B H 0.2515 0.3870 0.5599 0.135 Uiso 1 1 calc R
H33C H 0.2651 0.3272 0.4797 0.135 Uiso 1 1 calc R
C34 C 0.2691(9) 0.2946(4) 0.7416(10) 0.109(3) Uani 1 1 d .
H34A H 0.2103 0.2671 0.6668 0.163 Uiso 1 1 calc R
H34B H 0.1989 0.3246 0.7557 0.163 Uiso 1 1 calc R
H34C H 0.3181 0.2730 0.8308 0.163 Uiso 1 1 calc R
H1A H 0.409(5) 0.702(2) 0.901(2) 0.057(15) Uiso 1 1 d D
H2A H 0.624(4) 0.200(2) 0.617(2) 0.031(11) Uiso 1 1 d D

loop_
_atom_site_aniso_label
_atom_site_aniso_U_11
_atom_site_aniso_U_22
_atom_site_aniso_U_33
_atom_site_aniso_U_23
_atom_site_aniso_U_13
_atom_site_aniso_U_12
Br1 0.1092(6) 0.0754(6) 0.1047(6) 0.0109(5) 0.0263(5) 0.0271(5)
Br2 0.1301(7) 0.0734(6) 0.0927(6) 0.0109(5) -0.0032(5) 0.0154(5)
N1 0.095(4) 0.062(3) 0.032(2) 0.004(2) 0.017(3) 0.014(3)
N2 0.089(4) 0.059(3) 0.051(3) 0.011(3) 0.030(3) 0.013(3)
O1 0.114(3) 0.064(3) 0.041(2) 0.001(2) 0.028(2) 0.007(2)
O2 0.091(3) 0.067(3) 0.049(2) 0.011(2) 0.028(2) 0.022(2)
O3 0.110(3) 0.063(3) 0.043(2) 0.010(2) 0.025(2) 0.017(2)
O4 0.092(3) 0.054(3) 0.049(2) 0.013(2) 0.029(2) 0.014(2)
C1 0.077(4) 0.068(4) 0.048(3) 0.003(3) 0.019(3) 0.004(3)
C2 0.076(4) 0.060(4) 0.060(3) -0.001(3) 0.025(3) 0.003(3)
C3 0.074(4) 0.077(5) 0.082(4) 0.012(4) 0.017(4) 0.002(4)
C4 0.070(4) 0.088(5) 0.150(7) 0.022(5) 0.019(5) -0.015(5)
C5 0.069(4) 0.079(5) 0.098(4) 0.013(4) 0.025(4) 0.010(3)
C6 0.080(5) 0.133(9) 0.184(8) 0.046(8) 0.049(5) 0.001(5)
C7 0.084(4) 0.053(4) 0.059(4) -0.005(3) 0.021(3) -0.003(3)
C8 0.153(7) 0.086(6) 0.050(4) 0.002(4) 0.022(4) 0.022(5)
C9 0.131(6) 0.066(5) 0.070(4) -0.014(4) 0.026(4) 0.016(5)
C10 0.092(5) 0.050(4) 0.065(4) 0.005(3) 0.019(4) 0.012(4)
C11 0.098(5) 0.088(6) 0.053(3) 0.004(4) 0.011(3) 0.023(4)
C12 0.093(4) 0.078(4) 0.048(3) -0.003(3) 0.016(3) 0.011(4)
C13 0.078(4) 0.050(4) 0.046(3) 0.007(3) 0.023(3) 0.001(3)
C14 0.072(4) 0.058(4) 0.052(3) -0.002(3) 0.025(3) 0.004(3)
C15 0.150(6) 0.061(5) 0.069(4) 0.005(4) 0.012(4) 0.009(5)
C16 0.115(6) 0.103(7) 0.069(4) 0.016(5) 0.026(4) 0.037(6)
C17 0.093(6) 0.109(7) 0.129(7) 0.012(6) 0.056(6) 0.011(5)
C18 0.077(4) 0.048(3) 0.047(3) 0.003(3) 0.026(3) 0.002(3)
C19 0.072(3) 0.060(3) 0.047(3) -0.003(3) 0.020(3) -0.001(3)
C20 0.092(5) 0.081(5) 0.076(4) 0.005(4) 0.031(4) -0.016(4)
C21 0.075(6) 0.218(13) 0.107(6) 0.009(7) 0.028(5) -0.008(6)
C22 0.086(4) 0.066(4) 0.102(5) 0.011(4) 0.046(4) 0.003(3)
C23 0.110(6) 0.088(6) 0.198(9) -0.005(7) 0.062(6) -0.038(5)
C24 0.080(4) 0.052(4) 0.055(3) 0.006(3) 0.019(3) -0.013(3)
C25 0.117(5) 0.076(5) 0.050(3) 0.007(4) 0.023(3) 0.018(5)
C26 0.134(6) 0.080(5) 0.039(3) 0.012(4) 0.003(3) 0.002(5)
C27 0.082(4) 0.063(5) 0.059(4) 0.008(4) -0.001(3) -0.009(4)
C28 0.151(7) 0.055(4) 0.064(4) -0.008(3) 0.014(4) 0.015(5)
C29 0.126(6) 0.051(4) 0.053(3) -0.006(3) 0.000(3) -0.001(4)
C30 0.063(4) 0.046(4) 0.051(3) 0.001(3) 0.024(3) 0.000(3)
C31 0.078(4) 0.052(4) 0.064(4) 0.008(3) 0.024(3) 0.007(3)
C32 0.121(6) 0.055(4) 0.096(5) -0.015(4) 0.026(4) 0.001(4)
C33 0.105(5) 0.080(6) 0.089(5) 0.030(5) 0.037(4) 0.035(5)
C34 0.095(6) 0.116(8) 0.134(7) 0.021(6) 0.064(6) -0.004(5)

loop_
_atom_type_symbol
_atom_type_description
_atom_type_scat_dispersion_real
_atom_type_scat_dispersion_imag
_atom_type_scat_source
C C 0.0033 0.0016 'International Tables Vol C Tables 4.2.6.8 and 6.1.1.4'
H H 0.0000 0.0000 'International Tables Vol C Tables 4.2.6.8 and 6.1.1.4'
N N 0.0061 0.0033 'International Tables Vol C Tables 4.2.6.8 and 6.1.1.4'
O O 0.0106 0.0060 'International Tables Vol C Tables 4.2.6.8 and 6.1.1.4'
Br Br -0.2901 2.4595 'International Tables Vol C Tables 4.2.6.8 and 6.1.1.4'

loop_
_geom_angle_atom_site_label_1
_geom_angle_atom_site_label_2
_geom_angle_atom_site_label_3
_geom_angle
C13 N1 C1 125.3(5)
C13 N1 H1A 120(4)
C1 N1 H1A 110(4)
C30 N2 C18 123.8(5)
C30 N2 H2A 114(3)
C18 N2 H2A 121(3)
C13 O2 C14 122.8(4)
C30 O4 C31 119.7(4)
N1 C1 C5 111.4(6)
N1 C1 C2 110.8(5)
C5 C1 C2 114.4(5)
N1 C1 H1 106.6
C5 C1 H1 106.6
C2 C1 H1 106.6
C3 C2 C7 111.8(5)
C3 C2 C1 113.9(5)
C7 C2 C1 109.7(5)
C3 C2 H2 107.0
C7 C2 H2 107.0
C1 C2 H2 107.0
C4 C3 C2 125.5(7)
C4 C3 H3 117.2
C2 C3 H3 117.2
C3 C4 H4A 120.0
C3 C4 H4B 120.0
H4A C4 H4B 120.0
C6 C5 C1 114.1(6)
C6 C5 H5A 108.7
C1 C5 H5A 108.7
C6 C5 H5B 108.7
C1 C5 H5B 108.7
H5A C5 H5B 107.6
C5 C6 H6A 109.5
C5 C6 H6B 109.5
H6A C6 H6B 109.5
C5 C6 H6C 109.5
H6A C6 H6C 109.5
H6B C6 H6C 109.5
C8 C7 C12 116.9(7)
C8 C7 C2 122.1(6)
C12 C7 C2 120.8(6)
C7 C8 C9 121.4(6)
C7 C8 H8 119.3
C9 C8 H8 119.3
C10 C9 C8 119.3(6)
C10 C9 H9 120.3
C8 C9 H9 120.3
C11 C10 C9 121.4(7)
C11 C10 Br1 118.7(5)
C9 C10 Br1 119.8(5)
C10 C11 C12 119.1(6)
C10 C11 H11 120.5
C12 C11 H11 120.5
C7 C12 C11 121.9(6)
C7 C12 H12 119.0
C11 C12 H12 119.0
O1 C13 N1 126.0(6)
O1 C13 O2 123.8(6)
N1 C13 O2 110.1(5)
O2 C14 C15 110.1(5)
O2 C14 C16 104.6(5)
C15 C14 C16 109.3(6)
O2 C14 C17 108.4(6)
C15 C14 C17 112.6(6)
C16 C14 C17 111.5(6)
C14 C15 H15A 109.5
C14 C15 H15B 109.5
H15A C15 H15B 109.5
C14 C15 H15C 109.5
H15A C15 H15C 109.5
H15B C15 H15C 109.5
C14 C16 H16A 109.5
C14 C16 H16B 109.5
H16A C16 H16B 109.5
C14 C16 H16C 109.5
H16A C16 H16C 109.5
H16B C16 H16C 109.5
C14 C17 H17A 109.5
C14 C17 H17B 109.5
H17A C17 H17B 109.5
C14 C17 H17C 109.5
H17A C17 H17C 109.5
H17B C17 H17C 109.5
N2 C18 C22 110.5(5)
N2 C18 C19 110.0(5)
C22 C18 C19 112.8(5)
N2 C18 H18 107.8
C22 C18 H18 107.8
C19 C18 H18 107.8
C24 C19 C20 112.2(5)
C24 C19 C18 111.3(5)
C20 C19 C18 109.2(5)
C24 C19 H19 108.0
C20 C19 H19 108.0
C18 C19 H19 108.0
C21 C20 C19 124.4(7)
C21 C20 H20 117.8
C19 C20 H20 117.8
C20 C21 H21A 120.0
C20 C21 H21B 120.0
H21A C21 H21B 120.0
C18 C22 C23 111.8(6)
C18 C22 H22A 109.2
C23 C22 H22A 109.2
C18 C22 H22B 109.2
C23 C22 H22B 109.2
H22A C22 H22B 107.9
C22 C23 H23A 109.5
C22 C23 H23B 109.5
H23A C23 H23B 109.5
C22 C23 H23C 109.5
H23A C23 H23C 109.5
H23B C23 H23C 109.5
C29 C24 C25 118.6(6)
C29 C24 C19 119.5(5)
C25 C24 C19 121.9(6)
C24 C25 C26 120.7(7)
C24 C25 H25 119.7
C26 C25 H25 119.7
C27 C26 C25 119.8(5)
C27 C26 H26 120.1
C25 C26 H26 120.1
C28 C27 C26 121.0(7)
C28 C27 Br2 118.8(6)
C26 C27 Br2 120.2(5)
C27 C28 C29 117.9(7)
C27 C28 H28 121.1
C29 C28 H28 121.1
C24 C29 C28 121.9(6)
C24 C29 H29 119.1
C28 C29 H29 119.1
O3 C30 O4 127.0(6)
O3 C30 N2 122.5(6)
O4 C30 N2 110.5(5)
O4 C31 C32 109.9(5)
O4 C31 C33 101.5(5)
C32 C31 C33 112.1(6)
O4 C31 C34 109.4(6)
C32 C31 C34 112.8(6)
C33 C31 C34 110.5(6)
C31 C32 H32A 109.5
C31 C32 H32B 109.5
H32A C32 H32B 109.5
C31 C32 H32C 109.5
H32A C32 H32C 109.5
H32B C32 H32C 109.5
C31 C33 H33A 109.5
C31 C33 H33B 109.5
H33A C33 H33B 109.5
C31 C33 H33C 109.5
H33A C33 H33C 109.5
H33B C33 H33C 109.5
C31 C34 H34A 109.5
C31 C34 H34B 109.5
H34A C34 H34B 109.5
C31 C34 H34C 109.5
H34A C34 H34C 109.5
H34B C34 H34C 109.5

loop_
_geom_bond_atom_site_label_1
_geom_bond_atom_site_label_2
_geom_bond_distance
Br1 C10 1.915(7)
Br2 C27 1.904(7)
N1 C13 1.320(8)
N1 C1 1.476(9)
N1 H1A 0.806(19)
N2 C30 1.357(7)
N2 C18 1.442(8)
N2 H2A 0.827(18)
O1 C13 1.223(6)
O2 C13 1.340(7)
O2 C14 1.454(8)
O3 C30 1.211(6)
O4 C30 1.345(7)
O4 C31 1.479(8)
C1 C5 1.508(9)
C1 C2 1.531(8)
C1 H1 0.9800
C2 C3 1.457(9)
C2 C7 1.522(8)
C2 H2 0.9800
C3 C4 1.305(9)
C3 H3 0.9300
C4 H4A 0.9300
C4 H4B 0.9300
C5 C6 1.474(9)
C5 H5A 0.9700
C5 H5B 0.9700
C6 H6A 0.9600
C6 H6B 0.9600
C6 H6C 0.9600
C7 C8 1.376(9)
C7 C12 1.381(8)
C8 C9 1.387(10)
C8 H8 0.9300
C9 C10 1.355(9)
C9 H9 0.9300
C10 C11 1.342(8)
C11 C12 1.384(10)
C11 H11 0.9300
C12 H12 0.9300
C14 C15 1.500(9)
C14 C16 1.507(9)
C14 C17 1.513(8)
C15 H15A 0.9600
C15 H15B 0.9600
C15 H15C 0.9600
C16 H16A 0.9600
C16 H16B 0.9600
C16 H16C 0.9600
C17 H17A 0.9600
C17 H17B 0.9600
C17 H17C 0.9600
C18 C22 1.515(8)
C18 C19 1.556(8)
C18 H18 0.9800
C19 C24 1.520(8)
C19 C20 1.531(8)
C19 H19 0.9800
C20 C21 1.273(10)
C20 H20 0.9300
C21 H21A 0.9300
C21 H21B 0.9300
C22 C23 1.534(10)
C22 H22A 0.9700
C22 H22B 0.9700
C23 H23A 0.9600
C23 H23B 0.9600
C23 H23C 0.9600
C24 C29 1.350(8)
C24 C25 1.363(8)
C25 C26 1.374(10)
C25 H25 0.9300
C26 C27 1.371(10)
C26 H26 0.9300
C27 C28 1.345(8)
C28 C29 1.408(10)
C28 H28 0.9300
C29 H29 0.9300
C31 C32 1.491(10)
C31 C33 1.507(9)
C31 C34 1.516(9)
C32 H32A 0.9600
C32 H32B 0.9600
C32 H32C 0.9600
C33 H33A 0.9600
C33 H33B 0.9600
C33 H33C 0.9600
C34 H34A 0.9600
C34 H34B 0.9600
C34 H34C 0.9600

loop_
_geom_hbond_atom_site_label_D
_geom_hbond_atom_site_label_H
_geom_hbond_atom_site_label_A
_geom_hbond_distance_DH
_geom_hbond_distance_HA
_geom_hbond_distance_DA
_geom_hbond_angle_DHA
_geom_hbond_site_symmetry_A
N2 H2A O1 0.827(18) 2.42(3) 3.172(6) 153(4) 2_646
N1 H1A O3 0.806(19) 2.21(3) 2.941(6) 152(5) 2_657

loop_
_geom_torsion_atom_site_label_1
_geom_torsion_atom_site_label_2
_geom_torsion_atom_site_label_3
_geom_torsion_atom_site_label_4
_geom_torsion
C13 N1 C1 C5 68.9(8)
C13 N1 C1 C2 -59.8(8)
N1 C1 C2 C3 -46.4(7)
C5 C1 C2 C3 -173.4(6)
N1 C1 C2 C7 -172.6(5)
C5 C1 C2 C7 60.4(7)
C7 C2 C3 C4 -128.8(7)
C1 C2 C3 C4 106.2(8)
N1 C1 C5 C6 57.8(8)
C2 C1 C5 C6 -175.5(7)
C3 C2 C7 C8 -62.5(8)
C1 C2 C7 C8 64.8(8)
C3 C2 C7 C12 123.0(7)
C1 C2 C7 C12 -109.6(7)
C12 C7 C8 C9 -1.5(12)
C2 C7 C8 C9 -176.2(7)
C7 C8 C9 C10 1.9(13)
C8 C9 C10 C11 -0.5(13)
C8 C9 C10 Br1 177.1(6)
C9 C10 C11 C12 -1.2(12)
Br1 C10 C11 C12 -178.9(5)
C8 C7 C12 C11 -0.2(11)
C2 C7 C12 C11 174.5(6)
C10 C11 C12 C7 1.6(11)
C1 N1 C13 O1 -5.6(11)
C1 N1 C13 O2 176.7(6)
C14 O2 C13 O1 8.2(10)
C14 O2 C13 N1 -174.0(5)
C13 O2 C14 C15 -63.4(8)
C13 O2 C14 C16 179.3(6)
C13 O2 C14 C17 60.2(8)
C30 N2 C18 C22 -133.5(6)
C30 N2 C18 C19 101.4(6)
N2 C18 C19 C24 176.8(4)
C22 C18 C19 C24 53.0(6)
N2 C18 C19 C20 -58.8(5)
C22 C18 C19 C20 177.4(5)
C24 C19 C20 C21 -124.4(9)
C18 C19 C20 C21 111.7(10)
N2 C18 C22 C23 62.5(7)
C19 C18 C22 C23 -174.0(6)
C20 C19 C24 C29 118.6(7)
C18 C19 C24 C29 -118.6(6)
C20 C19 C24 C25 -60.5(7)
C18 C19 C24 C25 62.3(7)
C29 C24 C25 C26 2.9(10)
C19 C24 C25 C26 -177.9(6)
C24 C25 C26 C27 0.9(12)
C25 C26 C27 C28 -2.5(12)
C25 C26 C27 Br2 175.7(5)
C26 C27 C28 C29 0.1(12)
Br2 C27 C28 C29 -178.1(6)
C25 C24 C29 C28 -5.4(11)
C19 C24 C29 C28 175.5(7)
C27 C28 C29 C24 3.9(12)
C31 O4 C30 O3 -7.7(9)
C31 O4 C30 N2 174.7(5)
C18 N2 C30 O3 7.5(10)
C18 N2 C30 O4 -174.7(5)
C30 O4 C31 C32 63.2(7)
C30 O4 C31 C33 -178.0(6)
C30 O4 C31 C34 -61.2(7)
